data_4037943
loop_
_publ_author_name
'Chen, Wenqi'
'Zhu, Xiaoming'
'Wang, Fei'
'Yang, Yuan'
'Deng, Guobo'
'Liang, Yun'

_publ_section_title
;
 Iodine-Catalyzed Three-Component Cascade Reaction for the Synthesis of
 Substituted 2-Phenylnaphtho[1,3]selenazoles under Transition-Metal-Free
 Conditions.
;
_journal_name_full 'The Journal of organic chemistry'
_journal_paper_doi 10.1021/acs.joc.9b03154
_journal_year 2020
_chemical_formula_sum 'C18 H13 N Se'
_chemical_formula_weight 322.25
_space_group_crystal_system monoclinic
_space_group_IT_number 14
_space_group_name_Hall '-P 2ybc'
_space_group_name_H-M_alt 'P 1 21/c 1'
_atom_sites_solution_hydrogens geom
_audit_creation_method SHELXL-2014
_cell_angle_alpha 90
_cell_angle_beta 96.210(6)
_cell_angle_gamma 90
_cell_formula_units_Z 8
_cell_length_a 9.885(5)
_cell_length_b 13.354(7)
_cell_length_c 21.226(10)
_cell_measurement_reflns_used 9967
_cell_measurement_temperature 296(2)
_cell_measurement_theta_max 25.77
_cell_measurement_theta_min 2.57
_cell_volume 2785(2)
_computing_cell_refinement 'Bruker SAINT'
_computing_data_collection 'Bruker APEX2'
_computing_data_reduction 'Bruker SAINT'
_computing_molecular_graphics 'Bruker SHELXTL'
_computing_publication_material 'Bruker SHELXTL'
_computing_structure_refinement 'SHELXL-2014 (Sheldrick, 2014)'
_computing_structure_solution 'SHELXS-97 (Sheldrick 2008)'
_diffrn_ambient_temperature 296(2)
_diffrn_measured_fraction_theta_full 0.976
_diffrn_measured_fraction_theta_max 0.999
_diffrn_measurement_device_type 'Bruker APEX-II CCD'
_diffrn_measurement_method '\f and \w scans'
_diffrn_radiation_type MoK\a
_diffrn_radiation_wavelength 0.71073
_diffrn_reflns_av_R_equivalents 0.0716
_diffrn_reflns_av_unetI/netI 0.0482
_diffrn_reflns_Laue_measured_fraction_full 0.976
_diffrn_reflns_Laue_measured_fraction_max 0.999
_diffrn_reflns_limit_h_max 11
_diffrn_reflns_limit_h_min -11
_diffrn_reflns_limit_k_max 15
_diffrn_reflns_limit_k_min -15
_diffrn_reflns_limit_l_max 25
_diffrn_reflns_limit_l_min -25
_diffrn_reflns_number 27972
_diffrn_reflns_point_group_measured_fraction_full 0.976
_diffrn_reflns_point_group_measured_fraction_max 0.999
_diffrn_reflns_theta_full 25.242
_diffrn_reflns_theta_max 25.009
_diffrn_reflns_theta_min 2.460
_exptl_absorpt_coefficient_mu 2.684
_exptl_absorpt_correction_type none
_exptl_crystal_density_diffrn 1.537
_exptl_crystal_description block
_exptl_crystal_F_000 1296
_exptl_crystal_size_max 0.300
_exptl_crystal_size_mid 0.280
_exptl_crystal_size_min 0.230
_refine_diff_density_max 0.948
_refine_diff_density_min -0.720
_refine_diff_density_rms 0.075
_refine_ls_extinction_coef 0.0012(4)
_refine_ls_extinction_expression Fc^*^=kFc[1+0.001xFc^2^\l^3^/sin(2\q)]^-1/4^
_refine_ls_extinction_method SHELXL
_refine_ls_goodness_of_fit_ref 1.051
_refine_ls_hydrogen_treatment constr
_refine_ls_matrix_type full
_refine_ls_number_parameters 364
_refine_ls_number_reflns 4904
_refine_ls_number_restraints 0
_refine_ls_restrained_S_all 1.051
_refine_ls_R_factor_all 0.0553
_refine_ls_R_factor_gt 0.0414
_refine_ls_shift/su_max 0.002
_refine_ls_shift/su_mean 0.000
_refine_ls_structure_factor_coef Fsqd
_refine_ls_weighting_details 'w=1/[\s^2^(Fo^2^)+(0.0656P)^2^] where P=(Fo^2^+2Fc^2^)/3'
_refine_ls_weighting_scheme calc
_refine_ls_wR_factor_gt 0.1038
_refine_ls_wR_factor_ref 0.1082
_reflns_Friedel_coverage 0.000
_reflns_number_gt 3949
_reflns_number_total 4904
_reflns_threshold_expression 'I > 2\s(I)'
_cod_data_source_file jo9b03154_si_002.cif
_cod_data_source_block zxm334
_cod_original_sg_symbol_H-M 'P 21/c'
_cod_database_code 4037943
_shelx_space_group_comment
; 
The symmetry employed for this shelxl refinement is uniquely defined 
by the following loop, which should always be used as a source of 
symmetry information in preference to the above space-group names. 
They are only intended as comments. 
;
_shelx_estimated_absorpt_t_min 0.500
_shelx_estimated_absorpt_t_max 0.577
_shelxl_version_number 2014-3

loop_
_space_group_symop_operation_xyz
'x, y, z'
'-x, y+1/2, -z+1/2'
'-x, -y, -z'
'x, -y-1/2, z-1/2'

loop_
_atom_site_label
_atom_site_type_symbol
_atom_site_fract_x
_atom_site_fract_y
_atom_site_fract_z
_atom_site_U_iso_or_equiv
_atom_site_adp_type
_atom_site_occupancy
_atom_site_site_symmetry_order
_atom_site_calc_flag
_atom_site_refinement_flags_posn
_atom_site_refinement_flags_adp
_atom_site_refinement_flags_occupancy
_atom_site_disorder_assembly
_atom_site_disorder_group
Se1 Se 0.41451(3) 0.86160(3) 0.03288(2) 0.04881(14) Uani 1 1 d . . . . .
Se2 Se 0.19076(3) 0.10503(2) 1.00294(2) 0.04790(14) Uani 1 1 d . . . . .
N1 N 0.2218(2) 0.83858(19) 0.11344(11) 0.0431(6) Uani 1 1 d . . . . .
N2 N 0.2318(3) 0.20046(19) 0.89382(11) 0.0435(6) Uani 1 1 d . . . . .
C1 C 0.3276(3) 0.8921(2) 0.10636(14) 0.0430(8) Uani 1 1 d . . . . .
C2 C 0.1913(3) 0.7698(2) 0.06522(13) 0.0412(7) Uani 1 1 d . . . . .
C3 C 0.2764(3) 0.7672(2) 0.01695(13) 0.0403(7) Uani 1 1 d . . . . .
C4 C 0.2474(3) 0.7034(2) -0.03628(13) 0.0426(7) Uani 1 1 d . . . . .
C5 C 0.1296(3) 0.6452(2) -0.03937(15) 0.0460(8) Uani 1 1 d . . . . .
C6 C 0.0474(3) 0.6460(2) 0.01146(16) 0.0486(8) Uani 1 1 d . . . . .
H2 H -0.0287 0.6048 0.0097 0.058 Uiso 1 1 calc R U . . .
C7 C 0.0780(3) 0.7057(3) 0.06248(14) 0.0488(8) Uani 1 1 d . . . . .
H1 H 0.0241 0.7043 0.0958 0.059 Uiso 1 1 calc R U . . .
C8 C 0.0931(4) 0.5868(3) -0.09491(16) 0.0555(9) Uani 1 1 d . . . . .
H6 H 0.0142 0.5483 -0.0981 0.067 Uiso 1 1 calc R U . . .
C9 C 0.1730(4) 0.5871(3) -0.14306(17) 0.0637(10) Uani 1 1 d . . . . .
H5 H 0.1478 0.5497 -0.1794 0.076 Uiso 1 1 calc R U . . .
C10 C 0.2926(4) 0.6431(3) -0.13843(17) 0.0633(10) Uani 1 1 d . . . . .
H4 H 0.3478 0.6407 -0.1712 0.076 Uiso 1 1 calc R U . . .
C11 C 0.3300(3) 0.7010(3) -0.08715(15) 0.0516(8) Uani 1 1 d . . . . .
H3 H 0.4092 0.7390 -0.0852 0.062 Uiso 1 1 calc R U . . .
C12 C 0.3794(3) 0.9716(2) 0.14994(14) 0.0445(7) Uani 1 1 d . . . . .
C13 C 0.3054(4) 1.0013(3) 0.19820(15) 0.0581(9) Uani 1 1 d . . . . .
H13 H 0.2217 0.9715 0.2023 0.070 Uiso 1 1 calc R U . . .
C14 C 0.3541(4) 1.0748(3) 0.24054(15) 0.0643(10) Uani 1 1 d . . . . .
H12 H 0.3024 1.0933 0.2727 0.077 Uiso 1 1 calc R U . . .
C15 C 0.4761(4) 1.1211(2) 0.23648(16) 0.0568(9) Uani 1 1 d . . . . .
C16 C 0.5497(4) 1.0927(3) 0.18756(17) 0.0605(10) Uani 1 1 d . . . . .
H8 H 0.6329 1.1232 0.1834 0.073 Uiso 1 1 calc R U . . .
C17 C 0.5016(3) 1.0195(3) 0.14468(16) 0.0567(9) Uani 1 1 d . . . . .
H7 H 0.5523 1.0023 0.1118 0.068 Uiso 1 1 calc R U . . .
C18 C 0.5304(4) 1.2003(3) 0.28341(17) 0.0805(13) Uani 1 1 d . . . . .
H9 H 0.4720 1.2053 0.3166 0.121 Uiso 1 1 calc R U . . .
H11 H 0.5333 1.2636 0.2622 0.121 Uiso 1 1 calc R U . . .
H10 H 0.6205 1.1823 0.3013 0.121 Uiso 1 1 calc R U . . .
C19 C 0.2561(3) 0.2353(2) 1.00372(13) 0.0411(7) Uani 1 1 d . . . . .
C20 C 0.2682(3) 0.2676(2) 0.94268(13) 0.0407(7) Uani 1 1 d . . . . .
C21 C 0.1891(3) 0.1161(2) 0.91355(13) 0.0415(7) Uani 1 1 d . . . . .
C22 C 0.1421(3) 0.0327(2) 0.87167(13) 0.0404(7) Uani 1 1 d . . . . .
C23 C 0.1028(3) -0.0581(2) 0.89467(14) 0.0477(8) Uani 1 1 d . . . . .
H14 H 0.1052 -0.0675 0.9382 0.057 Uiso 1 1 calc R U . . .
C24 C 0.0600(3) -0.1349(3) 0.85412(16) 0.0533(9) Uani 1 1 d . . . . .
H15 H 0.0338 -0.1954 0.8708 0.064 Uiso 1 1 calc R U . . .
C25 C 0.0553(3) -0.1240(3) 0.78941(16) 0.0522(8) Uani 1 1 d . . . . .
C26 C 0.0130(5) -0.2103(3) 0.74547(18) 0.0800(12) Uani 1 1 d . . . . .
H18 H -0.0556 -0.1881 0.7130 0.120 Uiso 1 1 calc R U . . .
H17 H -0.0228 -0.2635 0.7692 0.120 Uiso 1 1 calc R U . . .
H16 H 0.0905 -0.2342 0.7263 0.120 Uiso 1 1 calc R U . . .
C27 C 0.0938(4) -0.0329(3) 0.76665(15) 0.0586(9) Uani 1 1 d . . . . .
H20 H 0.0903 -0.0234 0.7231 0.070 Uiso 1 1 calc R U . . .
C28 C 0.1369(3) 0.0436(3) 0.80648(14) 0.0518(8) Uani 1 1 d . . . . .
H19 H 0.1631 0.1039 0.7896 0.062 Uiso 1 1 calc R U . . .
C29 C 0.3131(4) 0.3655(2) 0.93237(17) 0.0524(9) Uani 1 1 d . . . . .
H21 H 0.3245 0.3864 0.8915 0.063 Uiso 1 1 calc R U . . .
C30 C 0.3396(3) 0.4289(3) 0.98117(16) 0.0532(8) Uani 1 1 d . . . . .
H22 H 0.3674 0.4938 0.9735 0.064 Uiso 1 1 calc R U . . .
C31 C 0.3258(3) 0.3986(2) 1.04451(16) 0.0499(8) Uani 1 1 d . . . . .
C32 C 0.2848(3) 0.2997(2) 1.05667(14) 0.0437(7) Uani 1 1 d . . . . .
C33 C 0.2736(3) 0.2702(3) 1.11954(15) 0.0558(9) Uani 1 1 d . . . . .
H26 H 0.2479 0.2049 1.1279 0.067 Uiso 1 1 calc R U . . .
C34 C 0.2997(4) 0.3359(3) 1.16800(17) 0.0677(11) Uani 1 1 d . . . . .
H25 H 0.2929 0.3154 1.2094 0.081 Uiso 1 1 calc R U . . .
C35 C 0.3371(4) 0.4345(3) 1.1558(2) 0.0722(11) Uani 1 1 d . . . . .
H24 H 0.3535 0.4795 1.1892 0.087 Uiso 1 1 calc R U . . .
C36 C 0.3497(3) 0.4650(3) 1.09598(18) 0.0637(10) Uani 1 1 d . . . . .
H23 H 0.3744 0.5309 1.0887 0.076 Uiso 1 1 calc R U . . .

loop_
_atom_site_aniso_label
_atom_site_aniso_U_11
_atom_site_aniso_U_22
_atom_site_aniso_U_33
_atom_site_aniso_U_23
_atom_site_aniso_U_13
_atom_site_aniso_U_12
Se1 0.0402(2) 0.0517(3) 0.0565(2) 0.00107(15) 0.01418(14) -0.00194(15)
Se2 0.0668(3) 0.0371(2) 0.0413(2) 0.00643(13) 0.01300(15) 0.00197(15)
N1 0.0396(16) 0.0453(16) 0.0446(14) 0.0031(12) 0.0057(11) 0.0011(12)
N2 0.0461(15) 0.0399(15) 0.0454(14) 0.0074(12) 0.0087(11) 0.0058(12)
C1 0.0394(19) 0.049(2) 0.0410(16) 0.0108(14) 0.0040(12) 0.0086(15)
C2 0.0361(18) 0.0417(19) 0.0460(17) 0.0055(13) 0.0047(12) 0.0056(14)
C3 0.0342(17) 0.0404(18) 0.0471(16) 0.0075(13) 0.0079(12) 0.0051(13)
C4 0.0401(19) 0.0399(18) 0.0482(17) 0.0030(14) 0.0059(13) 0.0098(14)
C5 0.0432(19) 0.0395(19) 0.0548(19) 0.0064(14) 0.0034(14) 0.0067(15)
C6 0.0353(19) 0.045(2) 0.065(2) 0.0066(16) 0.0064(14) -0.0012(15)
C7 0.0416(19) 0.057(2) 0.0494(18) 0.0050(16) 0.0115(13) 0.0012(16)
C8 0.058(2) 0.045(2) 0.063(2) -0.0032(16) -0.0005(17) 0.0033(17)
C9 0.081(3) 0.055(2) 0.055(2) -0.0069(17) 0.0087(19) 0.007(2)
C10 0.069(3) 0.066(3) 0.058(2) -0.0015(18) 0.0200(17) 0.012(2)
C11 0.051(2) 0.050(2) 0.0552(19) 0.0023(16) 0.0159(15) 0.0052(16)
C12 0.0453(19) 0.0437(19) 0.0435(17) 0.0081(14) -0.0002(13) 0.0029(15)
C13 0.066(2) 0.063(2) 0.0462(19) 0.0020(16) 0.0105(16) -0.0152(19)
C14 0.084(3) 0.064(2) 0.0461(19) 0.0015(17) 0.0148(17) -0.012(2)
C15 0.070(3) 0.048(2) 0.0488(19) 0.0088(16) -0.0090(17) -0.0099(18)
C16 0.049(2) 0.056(2) 0.073(2) 0.0057(19) -0.0053(18) -0.0066(18)
C17 0.043(2) 0.064(2) 0.063(2) 0.0018(18) 0.0075(15) -0.0015(18)
C18 0.106(3) 0.071(3) 0.060(2) -0.002(2) -0.010(2) -0.020(2)
C19 0.0372(18) 0.0392(18) 0.0477(17) 0.0022(13) 0.0080(12) 0.0104(14)
C20 0.0359(17) 0.0391(18) 0.0484(17) 0.0066(13) 0.0105(13) 0.0070(13)
C21 0.0430(19) 0.0385(18) 0.0447(17) 0.0049(13) 0.0128(13) 0.0105(14)
C22 0.0384(17) 0.0401(18) 0.0434(16) 0.0050(13) 0.0084(12) 0.0084(14)
C23 0.055(2) 0.045(2) 0.0430(17) 0.0068(14) 0.0081(14) 0.0019(16)
C24 0.057(2) 0.043(2) 0.060(2) 0.0033(15) 0.0044(16) -0.0036(16)
C25 0.048(2) 0.055(2) 0.0526(19) -0.0021(16) 0.0005(14) 0.0046(16)
C26 0.088(3) 0.083(3) 0.067(2) -0.021(2) -0.001(2) -0.015(3)
C27 0.065(2) 0.071(3) 0.0388(17) 0.0037(17) 0.0032(15) 0.0044(19)
C28 0.063(2) 0.047(2) 0.0460(18) 0.0087(15) 0.0073(15) 0.0042(16)
C29 0.057(2) 0.042(2) 0.059(2) 0.0121(16) 0.0135(16) 0.0056(16)
C30 0.053(2) 0.0414(19) 0.066(2) 0.0035(17) 0.0094(15) -0.0030(16)
C31 0.039(2) 0.045(2) 0.065(2) -0.0039(16) 0.0016(15) 0.0030(15)
C32 0.0406(18) 0.0415(19) 0.0489(17) -0.0003(14) 0.0044(13) 0.0102(14)
C33 0.056(2) 0.056(2) 0.056(2) 0.0012(17) 0.0089(15) 0.0077(17)
C34 0.073(3) 0.078(3) 0.051(2) -0.0128(19) 0.0027(17) 0.008(2)
C35 0.063(3) 0.077(3) 0.076(3) -0.031(2) 0.0023(19) -0.001(2)
C36 0.059(2) 0.057(2) 0.075(3) -0.0097(19) 0.0044(18) -0.0028(18)

loop_
_atom_type_symbol
_atom_type_description
_atom_type_scat_dispersion_real
_atom_type_scat_dispersion_imag
_atom_type_scat_source
C C 0.0033 0.0016 'International Tables Vol C Tables 4.2.6.8 and 6.1.1.4'
H H 0.0000 0.0000 'International Tables Vol C Tables 4.2.6.8 and 6.1.1.4'
N N 0.0061 0.0033 'International Tables Vol C Tables 4.2.6.8 and 6.1.1.4'
Se Se -0.0929 2.2259 'International Tables Vol C Tables 4.2.6.8 and 6.1.1.4'

loop_
_geom_angle_atom_site_label_1
_geom_angle_atom_site_label_2
_geom_angle_atom_site_label_3
_geom_angle
_geom_angle_site_symmetry_1
_geom_angle_site_symmetry_3
_geom_angle_publ_flag
C3 Se1 C1 84.66(13) . . ?
C19 Se2 C21 84.35(13) . . ?
C1 N1 C2 113.4(3) . . ?
C21 N2 C20 112.9(2) . . ?
N1 C1 C12 124.1(3) . . ?
N1 C1 Se1 114.9(2) . . ?
C12 C1 Se1 121.0(2) . . ?
N1 C2 C3 117.3(3) . . ?
N1 C2 C7 122.9(3) . . ?
C3 C2 C7 119.7(3) . . ?
C2 C3 C4 120.9(3) . . ?
C2 C3 Se1 109.8(2) . . ?
C4 C3 Se1 129.2(2) . . ?
C5 C4 C3 117.9(3) . . ?
C5 C4 C11 119.8(3) . . ?
C3 C4 C11 122.3(3) . . ?
C4 C5 C6 120.2(3) . . ?
C4 C5 C8 118.6(3) . . ?
C6 C5 C8 121.2(3) . . ?
C7 C6 C5 121.1(3) . . ?
C7 C6 H2 119.5 . . ?
C5 C6 H2 119.5 . . ?
C6 C7 C2 120.0(3) . . ?
C6 C7 H1 120.0 . . ?
C2 C7 H1 120.0 . . ?
C9 C8 C5 120.3(4) . . ?
C9 C8 H6 119.9 . . ?
C5 C8 H6 119.9 . . ?
C8 C9 C10 120.5(3) . . ?
C8 C9 H5 119.8 . . ?
C10 C9 H5 119.8 . . ?
C11 C10 C9 121.3(3) . . ?
C11 C10 H4 119.4 . . ?
C9 C10 H4 119.4 . . ?
C10 C11 C4 119.6(3) . . ?
C10 C11 H3 120.2 . . ?
C4 C11 H3 120.2 . . ?
C13 C12 C17 117.7(3) . . ?
C13 C12 C1 120.0(3) . . ?
C17 C12 C1 122.3(3) . . ?
C12 C13 C14 120.8(3) . . ?
C12 C13 H13 119.6 . . ?
C14 C13 H13 119.6 . . ?
C15 C14 C13 121.9(3) . . ?
C15 C14 H12 119.1 . . ?
C13 C14 H12 119.1 . . ?
C14 C15 C16 117.6(3) . . ?
C14 C15 C18 121.9(4) . . ?
C16 C15 C18 120.6(4) . . ?
C15 C16 C17 121.1(3) . . ?
C15 C16 H8 119.5 . . ?
C17 C16 H8 119.5 . . ?
C12 C17 C16 121.0(3) . . ?
C12 C17 H7 119.5 . . ?
C16 C17 H7 119.5 . . ?
C15 C18 H9 109.5 . . ?
C15 C18 H11 109.5 . . ?
H9 C18 H11 109.5 . . ?
C15 C18 H10 109.5 . . ?
H9 C18 H10 109.5 . . ?
H11 C18 H10 109.5 . . ?
C20 C19 C32 121.5(3) . . ?
C20 C19 Se2 110.4(2) . . ?
C32 C19 Se2 127.9(2) . . ?
C19 C20 N2 117.2(3) . . ?
C19 C20 C29 119.8(3) . . ?
N2 C20 C29 123.0(3) . . ?
N2 C21 C22 124.0(3) . . ?
N2 C21 Se2 115.1(2) . . ?
C22 C21 Se2 120.9(2) . . ?
C23 C22 C28 117.7(3) . . ?
C23 C22 C21 122.4(3) . . ?
C28 C22 C21 120.0(3) . . ?
C24 C23 C22 120.9(3) . . ?
C24 C23 H14 119.6 . . ?
C22 C23 H14 119.6 . . ?
C23 C24 C25 121.4(3) . . ?
C23 C24 H15 119.3 . . ?
C25 C24 H15 119.3 . . ?
C27 C25 C24 117.5(3) . . ?
C27 C25 C26 121.7(3) . . ?
C24 C25 C26 120.8(3) . . ?
C25 C26 H18 109.5 . . ?
C25 C26 H17 109.5 . . ?
H18 C26 H17 109.5 . . ?
C25 C26 H16 109.5 . . ?
H18 C26 H16 109.5 . . ?
H17 C26 H16 109.5 . . ?
C28 C27 C25 121.6(3) . . ?
C28 C27 H20 119.2 . . ?
C25 C27 H20 119.2 . . ?
C27 C28 C22 121.0(3) . . ?
C27 C28 H19 119.5 . . ?
C22 C28 H19 119.5 . . ?
C30 C29 C20 120.3(3) . . ?
C30 C29 H21 119.8 . . ?
C20 C29 H21 119.8 . . ?
C29 C30 C31 121.3(3) . . ?
C29 C30 H22 119.4 . . ?
C31 C30 H22 119.4 . . ?
C36 C31 C32 118.3(3) . . ?
C36 C31 C30 121.9(3) . . ?
C32 C31 C30 119.8(3) . . ?
C33 C32 C31 119.2(3) . . ?
C33 C32 C19 123.5(3) . . ?
C31 C32 C19 117.3(3) . . ?
C34 C33 C32 120.7(3) . . ?
C34 C33 H26 119.7 . . ?
C32 C33 H26 119.7 . . ?
C33 C34 C35 120.1(4) . . ?
C33 C34 H25 119.9 . . ?
C35 C34 H25 119.9 . . ?
C36 C35 C34 120.6(4) . . ?
C36 C35 H24 119.7 . . ?
C34 C35 H24 119.7 . . ?
C35 C36 C31 121.0(4) . . ?
C35 C36 H23 119.5 . . ?
C31 C36 H23 119.5 . . ?

loop_
_geom_bond_atom_site_label_1
_geom_bond_atom_site_label_2
_geom_bond_distance
_geom_bond_site_symmetry_2
_geom_bond_publ_flag
Se1 C3 1.862(3) . ?
Se1 C1 1.904(3) . ?
Se2 C19 1.855(3) . ?
Se2 C21 1.901(3) . ?
N1 C1 1.289(4) . ?
N1 C2 1.384(4) . ?
N2 C21 1.289(4) . ?
N2 C20 1.388(4) . ?
C1 C12 1.463(4) . ?
C2 C3 1.395(4) . ?
C2 C7 1.406(4) . ?
C3 C4 1.419(4) . ?
C4 C5 1.395(4) . ?
C4 C11 1.423(4) . ?
C5 C6 1.419(5) . ?
C5 C8 1.427(5) . ?
C6 C7 1.352(4) . ?
C6 H2 0.9300 . ?
C7 H1 0.9300 . ?
C8 C9 1.358(5) . ?
C8 H6 0.9300 . ?
C9 C10 1.393(5) . ?
C9 H5 0.9300 . ?
C10 C11 1.354(5) . ?
C10 H4 0.9300 . ?
C11 H3 0.9300 . ?
C12 C13 1.380(4) . ?
C12 C17 1.382(4) . ?
C13 C14 1.382(5) . ?
C13 H13 0.9300 . ?
C14 C15 1.367(5) . ?
C14 H12 0.9300 . ?
C15 C16 1.384(5) . ?
C15 C18 1.511(5) . ?
C16 C17 1.384(5) . ?
C16 H8 0.9300 . ?
C17 H7 0.9300 . ?
C18 H9 0.9600 . ?
C18 H11 0.9600 . ?
C18 H10 0.9600 . ?
C19 C20 1.383(4) . ?
C19 C32 1.419(4) . ?
C20 C29 1.406(4) . ?
C21 C22 1.469(4) . ?
C22 C23 1.378(4) . ?
C22 C28 1.387(4) . ?
C23 C24 1.376(4) . ?
C23 H14 0.9300 . ?
C24 C25 1.377(5) . ?
C24 H15 0.9300 . ?
C25 C27 1.377(5) . ?
C25 C26 1.513(5) . ?
C26 H18 0.9600 . ?
C26 H17 0.9600 . ?
C26 H16 0.9600 . ?
C27 C28 1.365(5) . ?
C27 H20 0.9300 . ?
C28 H19 0.9300 . ?
C29 C30 1.341(5) . ?
C29 H21 0.9300 . ?
C30 C31 1.424(5) . ?
C30 H22 0.9300 . ?
C31 C36 1.408(5) . ?
C31 C32 1.413(4) . ?
C32 C33 1.407(4) . ?
C33 C34 1.355(5) . ?
C33 H26 0.9300 . ?
C34 C35 1.400(6) . ?
C34 H25 0.9300 . ?
C35 C36 1.353(5) . ?
C35 H24 0.9300 . ?
C36 H23 0.9300 . ?

loop_
_geom_torsion_atom_site_label_1
_geom_torsion_atom_site_label_2
_geom_torsion_atom_site_label_3
_geom_torsion_atom_site_label_4
_geom_torsion
_geom_torsion_site_symmetry_1
_geom_torsion_site_symmetry_2
_geom_torsion_site_symmetry_3
_geom_torsion_site_symmetry_4
_geom_torsion_publ_flag
C2 N1 C1 C12 178.6(3) . . . . ?
C2 N1 C1 Se1 -0.8(3) . . . . ?
C1 N1 C2 C3 0.2(4) . . . . ?
C1 N1 C2 C7 -178.2(3) . . . . ?
N1 C2 C3 C4 -176.0(3) . . . . ?
C7 C2 C3 C4 2.5(4) . . . . ?
N1 C2 C3 Se1 0.4(3) . . . . ?
C7 C2 C3 Se1 178.9(2) . . . . ?
C1 Se1 C3 C2 -0.7(2) . . . . ?
C1 Se1 C3 C4 175.3(3) . . . . ?
C2 C3 C4 C5 1.3(4) . . . . ?
Se1 C3 C4 C5 -174.3(2) . . . . ?
C2 C3 C4 C11 178.2(3) . . . . ?
Se1 C3 C4 C11 2.5(4) . . . . ?
C3 C4 C5 C6 -3.9(4) . . . . ?
C11 C4 C5 C6 179.2(3) . . . . ?
C3 C4 C5 C8 175.0(3) . . . . ?
C11 C4 C5 C8 -1.9(4) . . . . ?
C4 C5 C6 C7 2.7(5) . . . . ?
C8 C5 C6 C7 -176.2(3) . . . . ?
C5 C6 C7 C2 1.3(5) . . . . ?
N1 C2 C7 C6 174.6(3) . . . . ?
C3 C2 C7 C6 -3.9(5) . . . . ?
C4 C5 C8 C9 1.0(5) . . . . ?
C6 C5 C8 C9 179.9(3) . . . . ?
C5 C8 C9 C10 1.0(5) . . . . ?
C8 C9 C10 C11 -2.2(6) . . . . ?
C9 C10 C11 C4 1.3(5) . . . . ?
C5 C4 C11 C10 0.8(5) . . . . ?
C3 C4 C11 C10 -176.0(3) . . . . ?
N1 C1 C12 C13 -7.8(5) . . . . ?
Se1 C1 C12 C13 171.6(2) . . . . ?
N1 C1 C12 C17 172.5(3) . . . . ?
Se1 C1 C12 C17 -8.2(4) . . . . ?
C17 C12 C13 C14 -1.6(5) . . . . ?
C1 C12 C13 C14 178.7(3) . . . . ?
C12 C13 C14 C15 0.2(5) . . . . ?
C13 C14 C15 C16 0.8(5) . . . . ?
C13 C14 C15 C18 -179.0(3) . . . . ?
C14 C15 C16 C17 -0.4(5) . . . . ?
C18 C15 C16 C17 179.4(3) . . . . ?
C13 C12 C17 C16 1.9(5) . . . . ?
C1 C12 C17 C16 -178.4(3) . . . . ?
C15 C16 C17 C12 -0.9(5) . . . . ?
C21 Se2 C19 C20 -0.3(2) . . . . ?
C21 Se2 C19 C32 176.3(3) . . . . ?
C32 C19 C20 N2 -177.1(3) . . . . ?
Se2 C19 C20 N2 -0.2(3) . . . . ?
C32 C19 C20 C29 1.6(4) . . . . ?
Se2 C19 C20 C29 178.5(2) . . . . ?
C21 N2 C20 C19 0.9(4) . . . . ?
C21 N2 C20 C29 -177.7(3) . . . . ?
C20 N2 C21 C22 178.9(3) . . . . ?
C20 N2 C21 Se2 -1.2(3) . . . . ?
N2 C21 C22 C23 177.1(3) . . . . ?
Se2 C21 C22 C23 -2.8(4) . . . . ?
N2 C21 C22 C28 -2.5(5) . . . . ?
Se2 C21 C22 C28 177.6(2) . . . . ?
C28 C22 C23 C24 0.0(5) . . . . ?
C21 C22 C23 C24 -179.6(3) . . . . ?
C22 C23 C24 C25 0.2(5) . . . . ?
C23 C24 C25 C27 -0.6(5) . . . . ?
C23 C24 C25 C26 177.8(4) . . . . ?
C24 C25 C27 C28 0.9(5) . . . . ?
C26 C25 C27 C28 -177.5(3) . . . . ?
C25 C27 C28 C22 -0.7(5) . . . . ?
C23 C22 C28 C27 0.2(5) . . . . ?
C21 C22 C28 C27 179.9(3) . . . . ?
C19 C20 C29 C30 -2.4(5) . . . . ?
N2 C20 C29 C30 176.2(3) . . . . ?
C20 C29 C30 C31 1.3(5) . . . . ?
C29 C30 C31 C36 -178.2(3) . . . . ?
C29 C30 C31 C32 0.6(5) . . . . ?
C36 C31 C32 C33 -2.0(5) . . . . ?
C30 C31 C32 C33 179.1(3) . . . . ?
C36 C31 C32 C19 177.5(3) . . . . ?
C30 C31 C32 C19 -1.4(5) . . . . ?
C20 C19 C32 C33 179.8(3) . . . . ?
Se2 C19 C32 C33 3.5(4) . . . . ?
C20 C19 C32 C31 0.3(4) . . . . ?
Se2 C19 C32 C31 -176.0(2) . . . . ?
C31 C32 C33 C34 0.9(5) . . . . ?
C19 C32 C33 C34 -178.6(3) . . . . ?
C32 C33 C34 C35 0.6(6) . . . . ?
C33 C34 C35 C36 -1.0(6) . . . . ?
C34 C35 C36 C31 -0.1(6) . . . . ?
C32 C31 C36 C35 1.6(5) . . . . ?
C30 C31 C36 C35 -179.5(3) . . . . ?
